data_7024920
loop_
_publ_author_name
'Zhang, Suyun'
'Zhen, Lina'
'Xu, Bin'
'Inglis, Ross'
'Li, Kai'
'Chen, Wenqian'
'Zhang, Yong'
'Konidaris, Konstantis F.'
'Perlepes, Spyros P.'
'Brechin, Euan K.'
'Li, Yahong'

_publ_section_title
;
 Wheel-like Mn(II)6 and Ni(II)6 complexes from the use of
 2-pyridinealdoxime and carboxylates.
;
_journal_issue 15
_journal_name_full 'Dalton transactions (Cambridge, England : 2003)'
_journal_page_first 3563
_journal_page_last 3571
_journal_paper_doi 10.1039/b922672a
_journal_volume 39
_journal_year 2010
_chemical_formula_sum 'C48 H50 N12 Ni6 O19'
_chemical_formula_weight 1451.26
_chemical_name_systematic
;
?
;
_space_group_IT_number 148
_symmetry_cell_setting rhombohedral
_symmetry_space_group_name_Hall '-R 3'
_symmetry_space_group_name_H-M 'R -3 :H'
_atom_sites_solution_hydrogens geom
_atom_sites_solution_primary direct
_atom_sites_solution_secondary difmap
_audit_creation_method SHELXL-97
_cell_angle_alpha 90.00
_cell_angle_beta 90.00
_cell_angle_gamma 120.00
_cell_formula_units_Z 3
_cell_length_a 14.326(2)
_cell_length_b 14.326(2)
_cell_length_c 24.550(7)
_cell_measurement_reflns_used 3992
_cell_measurement_temperature 291(2)
_cell_measurement_theta_max 26.85
_cell_measurement_theta_min 2.33
_cell_volume 4363.5(15)
_computing_cell_refinement 'Bruker SMART'
_computing_data_collection 'Bruker SMART'
_computing_data_reduction 'Bruker SAINT'
_computing_molecular_graphics 'Bruker SHELXTL'
_computing_publication_material 'Bruker SHELXTL'
_computing_structure_refinement 'SHELXL-97 (Sheldrick, 1997)'
_computing_structure_solution 'SHELXS-97 (Sheldrick, 1990)'
_diffrn_ambient_temperature 291(2)
_diffrn_measured_fraction_theta_full 0.917
_diffrn_measured_fraction_theta_max 0.917
_diffrn_measurement_device_type 'CCD area detector'
_diffrn_measurement_method 'phi and omega scans'
_diffrn_radiation_monochromator graphite
_diffrn_radiation_source 'fine-focus sealed tube'
_diffrn_radiation_type MoK\a
_diffrn_radiation_wavelength 0.71073
_diffrn_reflns_av_R_equivalents 0.0205
_diffrn_reflns_av_sigmaI/netI 0.0148
_diffrn_reflns_limit_h_max 17
_diffrn_reflns_limit_h_min -17
_diffrn_reflns_limit_k_max 17
_diffrn_reflns_limit_k_min -17
_diffrn_reflns_limit_l_max 29
_diffrn_reflns_limit_l_min -29
_diffrn_reflns_number 8793
_diffrn_reflns_theta_full 25.49
_diffrn_reflns_theta_max 25.49
_diffrn_reflns_theta_min 2.33
_exptl_absorpt_coefficient_mu 1.984
_exptl_absorpt_correction_T_max 0.7228
_exptl_absorpt_correction_T_min 0.6105
_exptl_absorpt_correction_type multi-scan
_exptl_absorpt_process_details SADABS
_exptl_crystal_density_diffrn 1.657
_exptl_crystal_density_method 'not measured'
_exptl_crystal_F_000 2226
_exptl_crystal_size_max 0.28
_exptl_crystal_size_mid 0.23
_exptl_crystal_size_min 0.17
_refine_diff_density_max 1.395
_refine_diff_density_min -0.721
_refine_diff_density_rms 0.166
_refine_ls_extinction_method none
_refine_ls_goodness_of_fit_ref 1.032
_refine_ls_hydrogen_treatment constr
_refine_ls_matrix_type full
_refine_ls_number_parameters 131
_refine_ls_number_reflns 1660
_refine_ls_number_restraints 136
_refine_ls_restrained_S_all 1.056
_refine_ls_R_factor_all 0.0941
_refine_ls_R_factor_gt 0.0838
_refine_ls_shift/su_max 0.001
_refine_ls_shift/su_mean 0.000
_refine_ls_structure_factor_coef Fsqd
_refine_ls_weighting_details 'calc w=1/[\s^2^(Fo^2^)+(0.1698P)^2^+42.7978P] where P=(Fo^2^+2Fc^2^)/3'
_refine_ls_weighting_scheme calc
_refine_ls_wR_factor_gt 0.2236
_refine_ls_wR_factor_ref 0.2421
_reflns_number_gt 1399
_reflns_number_total 1660
_reflns_threshold_expression >2sigma(I)
_cod_data_source_file b922672a.txt
_cod_data_source_block aa
_cod_depositor_comments
;
The following automatic conversions were performed:

'_symmetry_cell_setting' value 'Rhombohedral' changed to
'rhombohedral' according to
/home/saulius/struct/CIF-dictionaries/cif_core.dic dictionary named
'cif_core.dic' version 2.4.2 from
2011-04-26.

'_exptl_absorpt_correction_type' value 'MULTI-SCAN'
changed to 'multi-scan' according to
/home/saulius/struct/CIF-dictionaries/cif_core.dic dictionary named
'cif_core.dic' version 2.4.2 from
2011-04-26.

'_refine_ls_hydrogen_treatment' value 'CONSTR' changed
to 'constr' according to
/home/saulius/struct/CIF-dictionaries/cif_core.dic dictionary named
'cif_core.dic' version 2.4.2 from 2011-04-26.

Automatic conversion script
Id: cif_fix_values 1891 2012-01-12 08:04:46Z andrius 
;
_cod_original_sg_symbol_H-M R-3
_cod_database_code 7024920

loop_
_symmetry_equiv_pos_as_xyz
'x, y, z'
'-y, x-y, z'
'-x+y, -x, z'
'x+2/3, y+1/3, z+1/3'
'-y+2/3, x-y+1/3, z+1/3'
'-x+y+2/3, -x+1/3, z+1/3'
'x+1/3, y+2/3, z+2/3'
'-y+1/3, x-y+2/3, z+2/3'
'-x+y+1/3, -x+2/3, z+2/3'
'-x, -y, -z'
'y, -x+y, -z'
'x-y, x, -z'
'-x+2/3, -y+1/3, -z+1/3'
'y+2/3, -x+y+1/3, -z+1/3'
'x-y+2/3, x+1/3, -z+1/3'
'-x+1/3, -y+2/3, -z+2/3'
'y+1/3, -x+y+2/3, -z+2/3'
'x-y+1/3, x+2/3, -z+2/3'

loop_
_atom_site_label
_atom_site_type_symbol
_atom_site_fract_x
_atom_site_fract_y
_atom_site_fract_z
_atom_site_U_iso_or_equiv
_atom_site_adp_type
_atom_site_occupancy
_atom_site_symmetry_multiplicity
_atom_site_calc_flag
_atom_site_refinement_flags
Ni1 Ni 0.78832(7) 0.82258(7) 0.03871(3) 0.0423(5) Uani 1 1 d .
O1 O 1.0182(5) 0.8575(5) 0.0431(4) 0.088(2) Uani 1 1 d .
O2 O 0.7177(5) 0.6595(5) 0.0265(2) 0.0685(17) Uani 1 1 d .
O3 O 0.8372(7) 0.6395(5) -0.0238(3) 0.080(2) Uani 1 1 d .
O4 O 0.3333 0.6667 0.1667 0.29(3) Uani 1 6 d S
H1W H 0.3182 0.7153 0.1704 0.434 Uiso 0.33 1 d PR
N1 N 0.7536(5) 0.7951(5) 0.1221(3) 0.0513(13) Uani 1 1 d DU
N2 N 0.9297(6) 0.8340(7) 0.0626(4) 0.0733(19) Uani 1 1 d DU
C1 C 0.6648(9) 0.7629(6) 0.1474(4) 0.084(2) Uani 1 1 d DU
H1 H 0.6056 0.7548 0.1279 0.101 Uiso 1 1 calc R
C2 C 0.6524(10) 0.7391(8) 0.2034(5) 0.095(3) Uani 1 1 d DU
H2 H 0.5862 0.7154 0.2203 0.114 Uiso 1 1 calc R
C3 C 0.7356(10) 0.7506(8) 0.2317(5) 0.093(3) Uani 1 1 d DU
H3 H 0.7269 0.7354 0.2688 0.111 Uiso 1 1 calc R
C4 C 0.8316(10) 0.7832(8) 0.2093(5) 0.085(2) Uani 1 1 d DU
H4 H 0.8900 0.7910 0.2295 0.101 Uiso 1 1 calc R
C5 C 0.8391(8) 0.8050(6) 0.1530(4) 0.0693(19) Uani 1 1 d DU
C6 C 0.9370(9) 0.8293(9) 0.1187(4) 0.077(2) Uani 1 1 d DU
H6 H 1.0004 0.8408 0.1351 0.093 Uiso 1 1 calc R
C7 C 0.7488(8) 0.6056(7) -0.0004(3) 0.062(2) Uani 1 1 d U
C8 C 0.6699(10) 0.4855(8) -0.0050(4) 0.081(3) Uani 1 1 d U
H8A H 0.6818 0.4484 0.0243 0.122 Uiso 1 1 calc R
H8B H 0.6804 0.4595 -0.0392 0.122 Uiso 1 1 calc R
H8C H 0.5975 0.4728 -0.0032 0.122 Uiso 1 1 calc R

loop_
_atom_site_aniso_label
_atom_site_aniso_U_11
_atom_site_aniso_U_22
_atom_site_aniso_U_33
_atom_site_aniso_U_23
_atom_site_aniso_U_13
_atom_site_aniso_U_12
Ni1 0.0402(6) 0.0463(6) 0.0274(6) 0.0025(3) 0.0019(3) 0.0119(4)
O1 0.045(3) 0.058(3) 0.161(8) 0.020(4) 0.002(4) 0.025(3)
O2 0.071(4) 0.051(3) 0.047(3) -0.008(2) 0.014(3) 0.002(3)
O3 0.122(6) 0.042(3) 0.065(4) 0.002(3) 0.023(4) 0.034(3)
O4 0.20(3) 0.20(3) 0.46(11) 0.000 0.000 0.102(16)
N1 0.053(3) 0.049(3) 0.047(3) 0.003(2) 0.005(2) 0.022(2)
N2 0.060(4) 0.061(4) 0.102(4) 0.027(3) 0.011(3) 0.032(3)
C1 0.070(4) 0.093(5) 0.071(4) 0.010(4) 0.013(4) 0.027(4)
C2 0.082(4) 0.108(5) 0.069(4) 0.009(4) 0.017(4) 0.027(4)
C3 0.089(5) 0.104(5) 0.070(4) 0.016(4) 0.013(4) 0.037(4)
C4 0.085(4) 0.091(5) 0.064(4) 0.006(4) -0.001(4) 0.033(4)
C5 0.073(4) 0.067(4) 0.061(4) 0.002(3) -0.002(3) 0.030(3)
C6 0.076(4) 0.076(4) 0.075(4) 0.005(4) 0.004(4) 0.034(4)
C7 0.083(5) 0.044(3) 0.042(4) 0.003(3) 0.006(3) 0.020(3)
C8 0.099(6) 0.054(4) 0.067(5) 0.007(4) -0.017(4) 0.021(4)

loop_
_atom_type_symbol
_atom_type_description
_atom_type_scat_dispersion_real
_atom_type_scat_dispersion_imag
_atom_type_scat_source
C C 0.0033 0.0016 'International Tables Vol C Tables 4.2.6.8 and 6.1.1.4'
H H 0.0000 0.0000 'International Tables Vol C Tables 4.2.6.8 and 6.1.1.4'
N N 0.0061 0.0033 'International Tables Vol C Tables 4.2.6.8 and 6.1.1.4'
O O 0.0106 0.0060 'International Tables Vol C Tables 4.2.6.8 and 6.1.1.4'
Ni Ni 0.3393 1.1124 'International Tables Vol C Tables 4.2.6.8 and 6.1.1.4'

loop_
_geom_angle_atom_site_label_1
_geom_angle_atom_site_label_2
_geom_angle_atom_site_label_3
_geom_angle
_geom_angle_site_symmetry_1
_geom_angle_site_symmetry_3
O1 Ni1 N2 96.3(3) 3_675 .
O1 Ni1 O3 86.1(3) 3_675 11_565
N2 Ni1 O3 172.9(3) . 11_565
O1 Ni1 O2 171.0(3) 3_675 .
N2 Ni1 O2 92.2(3) . .
O3 Ni1 O2 85.8(3) 11_565 .
O1 Ni1 N1 94.5(3) 3_675 .
N2 Ni1 N1 82.3(3) . .
O3 Ni1 N1 90.9(3) 11_565 .
O2 Ni1 N1 89.6(2) . .
O1 Ni1 O1 92.1(3) 3_675 11_565
N2 Ni1 O1 83.0(3) . 11_565
O3 Ni1 O1 103.5(3) 11_565 11_565
O2 Ni1 O1 86.0(2) . 11_565
N1 Ni1 O1 164.5(3) . 11_565
N2 O1 Ni1 147.3(8) . 2_765
N2 O1 Ni1 99.2(6) . 12_655
Ni1 O1 Ni1 107.3(4) 2_765 12_655
C7 O2 Ni1 130.7(5) . .
C7 O3 Ni1 134.6(6) . 12_655
C1 N1 C5 116.1(8) . .
C1 N1 Ni1 130.0(7) . .
C5 N1 Ni1 113.6(6) . .
O1 N2 C6 108.0(9) . .
O1 N2 Ni1 139.0(7) . .
C6 N2 Ni1 112.2(7) . .
N1 C1 C2 123.1(11) . .
N1 C1 H1 118.4 . .
C2 C1 H1 118.4 . .
C3 C2 C1 119.2(11) . .
C3 C2 H2 120.4 . .
C1 C2 H2 120.4 . .
C4 C3 C2 122.6(11) . .
C4 C3 H3 118.7 . .
C2 C3 H3 118.7 . .
C3 C4 C5 115.7(12) . .
C3 C4 H4 122.2 . .
C5 C4 H4 122.2 . .
N1 C5 C4 123.3(9) . .
N1 C5 C6 112.8(8) . .
C4 C5 C6 123.6(10) . .
N2 C6 C5 118.6(9) . .
N2 C6 H6 120.7 . .
C5 C6 H6 120.7 . .
O3 C7 O2 127.3(8) . .
O3 C7 C8 116.3(9) . .
O2 C7 C8 116.3(9) . .
C7 C8 H8A 109.5 . .
C7 C8 H8B 109.5 . .
H8A C8 H8B 109.5 . .
C7 C8 H8C 109.5 . .
H8A C8 H8C 109.5 . .
H8B C8 H8C 109.5 . .

loop_
_geom_bond_atom_site_label_1
_geom_bond_atom_site_label_2
_geom_bond_distance
_geom_bond_site_symmetry_2
Ni1 O1 2.021(6) 3_675
Ni1 N2 2.036(8) .
Ni1 O3 2.036(7) 11_565
Ni1 O2 2.052(6) .
Ni1 N1 2.097(6) .
Ni1 O1 2.199(10) 11_565
O1 N2 1.233(10) .
O1 Ni1 2.021(6) 2_765
O1 Ni1 2.199(10) 12_655
O2 C7 1.255(12) .
O3 C7 1.247(12) .
O3 Ni1 2.036(7) 12_655
O4 H1W 0.8324 .
N1 C1 1.277(12) .
N1 C5 1.386(12) .
N2 C6 1.386(11) .
C1 C2 1.406(16) .
C1 H1 0.9300 .
C2 C3 1.317(18) .
C2 H2 0.9300 .
C3 C4 1.329(18) .
C3 H3 0.9300 .
C4 C5 1.410(14) .
C4 H4 0.9300 .
C5 C6 1.519(15) .
C6 H6 0.9300 .
C7 C8 1.518(13) .
C8 H8A 0.9600 .
C8 H8B 0.9600 .
C8 H8C 0.9600 .

loop_
_geom_torsion_atom_site_label_1
_geom_torsion_atom_site_label_2
_geom_torsion_atom_site_label_3
_geom_torsion_atom_site_label_4
_geom_torsion
_geom_torsion_site_symmetry_1
O1 Ni1 O2 C7 109(2) 3_675
N2 Ni1 O2 C7 -51.7(8) .
O3 Ni1 O2 C7 135.1(8) 11_565
N1 Ni1 O2 C7 -134.0(8) .
O1 Ni1 O2 C7 31.1(8) 11_565
O1 Ni1 N1 C1 94.9(5) 3_675
N2 Ni1 N1 C1 -169.3(5) .
O3 Ni1 N1 C1 8.7(5) 11_565
O2 Ni1 N1 C1 -77.1(5) .
O1 Ni1 N1 C1 -150.4(9) 11_565
O1 Ni1 N1 C5 -91.4(4) 3_675
N2 Ni1 N1 C5 4.4(5) .
O3 Ni1 N1 C5 -177.5(5) 11_565
O2 Ni1 N1 C5 96.7(5) .
O1 Ni1 N1 C5 23.4(11) 11_565
Ni1 O1 N2 C6 -60.5(14) 2_765
Ni1 O1 N2 C6 155.4(7) 12_655
Ni1 O1 N2 Ni1 107.7(15) 2_765
Ni1 O1 N2 Ni1 -36.4(10) 12_655
O1 Ni1 N2 O1 -80.0(10) 3_675
O3 Ni1 N2 O1 170(2) 11_565
O2 Ni1 N2 O1 97.1(10) .
N1 Ni1 N2 O1 -173.6(11) .
O1 Ni1 N2 O1 11.4(10) 11_565
O1 Ni1 N2 C6 87.9(7) 3_675
O3 Ni1 N2 C6 -22(3) 11_565
O2 Ni1 N2 C6 -95.1(7) .
N1 Ni1 N2 C6 -5.8(7) .
O1 Ni1 N2 C6 179.2(7) 11_565
C5 N1 C1 C2 0.5(3) .
Ni1 N1 C1 C2 174.1(5) .
N1 C1 C2 C3 0.3(3) .
C1 C2 C3 C4 -0.7(7) .
C2 C3 C4 C5 0.1(9) .
C1 N1 C5 C4 -1.1(7) .
Ni1 N1 C5 C4 -175.7(6) .
C1 N1 C5 C6 172.5(7) .
Ni1 N1 C5 C6 -2.2(8) .
C3 C4 C5 N1 0.8(9) .
C3 C4 C5 C6 -172.1(9) .
O1 N2 C6 C5 178.1(8) .
Ni1 N2 C6 C5 6.4(12) .
N1 C5 C6 N2 -2.8(12) .
C4 C5 C6 N2 170.7(8) .
Ni1 O3 C7 O2 -7.2(16) 12_655
Ni1 O3 C7 C8 172.6(7) 12_655
Ni1 O2 C7 O3 5.7(15) .
Ni1 O2 C7 C8 -174.1(6) .
